data_4309845
loop_
_publ_author_name
'Neil Burford'
'T. Stanley Cameron'
'Charles L. B. Macdonald'
'Katherine N. Robertson'
'Robert Schurko'
'Denise Walsh'
'Robert McDonald'
'Roderick E. Wasylishen'

_publ_contact_author_address
;
Department of Chemistry
Dalhousie University
Halifax, Nova Scotia
B3H 4J3
Canada
;
_publ_contact_author_email ' neil.burford@dal.ca '
_publ_contact_author_fax ' (902) 494-1310 '
_publ_contact_author_name ' Neil Burford'
_publ_contact_author_phone ' (902) 494-3190 '
_publ_section_title
;
Dissociation of
2,4-Bis(2,4,6-tri-tert-butylphenyl)-cyclo-1,3-dipnicta-2,4-diazanes (pnict
= P, As, Sb) Imposed by Substituent Steric Strain: A Cyclobutane/Olefin
Analogy
;
_journal_name_full 'Inorganic Chemistry'
_journal_page_first 8058
_journal_page_last 8064
_journal_paper_doi 10.1021/ic050770h
_journal_volume 44
_journal_year 2005
_chemical_formula_moiety 'C18 H30 As Cl2 N '
_chemical_formula_sum 'C18 H30 As Cl2 N'
_chemical_formula_weight 406.27
_space_group_IT_number 61
_symmetry_cell_setting orthorhombic
_symmetry_Int_Tables_number 61
_symmetry_space_group_name_Hall '-P 2ac 2ab'
_symmetry_space_group_name_H-M 'P b c a'
_atom_sites_solution_hydrogens geom
_atom_sites_solution_primary direct
_atom_sites_solution_secondary difmap
_cell_angle_alpha 90
_cell_angle_beta 90
_cell_angle_gamma 90
_cell_formula_units_Z 8
_cell_length_a 16.412(3)
_cell_length_b 25.188(2)
_cell_length_c 10.088(3)
_cell_measurement_reflns_used 25
_cell_measurement_temperature 296(2)
_cell_measurement_theta_max 38.2
_cell_measurement_theta_min 30.8
_cell_volume 4170.2(15)
_computing_cell_refinement 'MSC/AFC Diffractometer Control'
_computing_data_collection 'MSC/AFC Diffractometer Control'
_computing_data_reduction
;
teXsan for Windows version 1.06 (MSC, 1997-1999)
;
_computing_structure_refinement 'SHELXL-97 (Sheldrick, 1997)'
_computing_structure_solution
;
SIR92 (Altomare, et. al. 1994)
;
_diffrn_ambient_temperature 296(2)
_diffrn_measured_fraction_theta_full 0.985
_diffrn_measured_fraction_theta_max 0.985
_diffrn_measurement_device 'Rigaku AFC5R'
_diffrn_measurement_method \w-2\q
_diffrn_orient_matrix_UB_11 0.04395
_diffrn_orient_matrix_UB_12 -0.02555
_diffrn_orient_matrix_UB_13 -0.02538
_diffrn_orient_matrix_UB_21 -0.03838
_diffrn_orient_matrix_UB_22 -0.03030
_diffrn_orient_matrix_UB_23 0.01426
_diffrn_orient_matrix_UB_31 -0.01755
_diffrn_orient_matrix_UB_32 0.00228
_diffrn_orient_matrix_UB_33 -0.09475
_diffrn_radiation_detector 'scintillation counter'
_diffrn_radiation_monochromator graphite
_diffrn_radiation_source 'Rigaku rotating anode'
_diffrn_radiation_type 'Cu K\a'
_diffrn_radiation_wavelength 1.5418
_diffrn_reflns_av_R_equivalents 0.00000
_diffrn_reflns_av_sigmaI/netI 0.1038
_diffrn_reflns_limit_h_max 19
_diffrn_reflns_limit_h_min 0
_diffrn_reflns_limit_k_max 29
_diffrn_reflns_limit_k_min 0
_diffrn_reflns_limit_l_max 11
_diffrn_reflns_limit_l_min 0
_diffrn_reflns_number 3825
_diffrn_reflns_reduction_process 'Lp corrections applied'
_diffrn_reflns_theta_full 63.51
_diffrn_reflns_theta_max 63.51
_diffrn_reflns_theta_min 2.69
_diffrn_standards_decay_% -4.14
_diffrn_standards_interval_count 150
_diffrn_standards_number 3
_exptl_absorpt_coefficient_mu 4.524
_exptl_absorpt_correction_T_max 0.3551
_exptl_absorpt_correction_T_min 0.1849
_exptl_absorpt_correction_type psi-scan
_exptl_absorpt_process_details
;
North, Phillips & Mathews (1968)
;
_exptl_crystal_colour colourless
_exptl_crystal_density_diffrn 1.294
_exptl_crystal_density_meas ?
_exptl_crystal_description clump
_exptl_crystal_F_000 1696.00
_exptl_crystal_size_max 0.48
_exptl_crystal_size_mid 0.31
_exptl_crystal_size_min 0.23
_refine_diff_density_max 0.411
_refine_diff_density_min -0.512
_refine_diff_density_rms 0.077
_refine_ls_extinction_coef 0.00038(5)
_refine_ls_extinction_expression
;
Fc^*^=kFc[1+0.001xFc^2^\l^3^/sin(2\q)]^-1/4^
;
_refine_ls_extinction_method SHELXL
_refine_ls_goodness_of_fit_ref 0.999
_refine_ls_hydrogen_treatment constr
_refine_ls_matrix_type full
_refine_ls_number_constraints 0
_refine_ls_number_parameters 218
_refine_ls_number_reflns 3366
_refine_ls_number_restraints 108
_refine_ls_restrained_S_all 1.017
_refine_ls_R_factor_all 0.1551
_refine_ls_R_factor_gt 0.0442
_refine_ls_shift/su_max 0.000
_refine_ls_shift/su_mean 0.000
_refine_ls_structure_factor_coef Fsqd
_refine_ls_weighting_details
;
w=1/[\s^2^(Fo^2^)+(0.0707P)^2^+2.1151P] where P=(Fo^2^+2Fc^2^)/3
;
_refine_ls_weighting_scheme calc
_refine_ls_wR_factor_gt 0.1169
_refine_ls_wR_factor_ref 0.1560
_reflns_number_gt 1476
_reflns_number_total 3366
_reflns_threshold_expression I>2.00\s(I)
_cod_data_source_file ic050770hsi20050513_022640_5.cif
_cod_data_source_block Mes*(H)NAsCl2
_cod_original_cell_volume 4170(1)
_cod_original_sg_symbol_Hall '-P 2ac 2ab '
_cod_original_sg_symbol_H-M 'P b c a '
_cod_original_formula_sum 'C18 H30 As Cl2 N '
_cod_database_code 4309845

loop_
_symmetry_equiv_pos_as_xyz
'x, y, z'
'x+1/2, -y+1/2, -z'
'-x, y+1/2, -z+1/2'
'-x+1/2, -y, z+1/2'
'-x, -y, -z'
'-x-1/2, y-1/2, z'
'x, -y-1/2, z-1/2'
'x-1/2, y, -z-1/2'

loop_
_atom_site_label
_atom_site_type_symbol
_atom_site_fract_x
_atom_site_fract_y
_atom_site_fract_z
_atom_site_U_iso_or_equiv
_atom_site_adp_type
_atom_site_occupancy
_atom_site_symmetry_multiplicity
_atom_site_calc_flag
_atom_site_refinement_flags
_atom_site_disorder_assembly
_atom_site_disorder_group
As1 As 0.17140(5) 0.25952(3) 0.02075(7) 0.0559(3) Uani 1 1 d . . .
Cl1 Cl 0.27611(14) 0.31145(8) 0.0780(3) 0.0948(8) Uani 1 1 d . . .
Cl2 Cl 0.14802(13) 0.30179(7) -0.1634(2) 0.0778(6) Uani 1 1 d . . .
N1 N 0.2123(3) 0.20107(18) -0.0545(5) 0.0490(14) Uani 1 1 d . . .
H1 H 0.2300 0.2021 -0.1348 0.059 Uiso 1 1 calc R . .
C1 C 0.2157(3) 0.1524(2) 0.0191(6) 0.0450(15) Uani 1 1 d D . .
C2 C 0.2877(3) 0.1364(2) 0.0826(6) 0.0463(16) Uani 1 1 d D . .
C3 C 0.2807(4) 0.0959(2) 0.1752(7) 0.0598(19) Uani 1 1 d D . .
H3 H 0.3274 0.0862 0.2213 0.072 Uiso 1 1 calc R . .
C4 C 0.2098(4) 0.0690(2) 0.2038(6) 0.0562(18) Uani 1 1 d D A .
C5 C 0.1421(4) 0.0831(2) 0.1274(6) 0.0543(18) Uani 1 1 d D . .
H5 H 0.0936 0.0648 0.1411 0.065 Uiso 1 1 calc R . .
C6 C 0.1431(3) 0.1228(2) 0.0326(6) 0.0482(16) Uani 1 1 d D . .
C7 C 0.3743(4) 0.1602(2) 0.0671(7) 0.0596(18) Uani 1 1 d DU . .
C8 C 0.2045(4) 0.0272(2) 0.3133(7) 0.074(2) Uani 1 1 d DU . .
C9 C 0.0688(4) 0.1291(3) -0.0603(8) 0.0673(19) Uani 1 1 d DU . .
C10 C 0.3890(4) 0.1923(3) -0.0595(8) 0.076(2) Uani 1 1 d DU . .
H10A H 0.3698 0.1725 -0.1346 0.114 Uiso 1 1 calc R . .
H10B H 0.4462 0.1991 -0.0692 0.114 Uiso 1 1 calc R . .
H10C H 0.3600 0.2253 -0.0541 0.114 Uiso 1 1 calc R . .
C11 C 0.3918(5) 0.1954(3) 0.1881(8) 0.082(2) Uani 1 1 d DU . .
H11A H 0.4457 0.2099 0.1810 0.123 Uiso 1 1 calc R . .
H11B H 0.3879 0.1744 0.2674 0.123 Uiso 1 1 calc R . .
H11C H 0.3528 0.2237 0.1915 0.123 Uiso 1 1 calc R . .
C12 C 0.4375(5) 0.1151(3) 0.0640(10) 0.096(3) Uani 1 1 d DU . .
H12A H 0.4200 0.0881 0.0031 0.144 Uiso 1 1 calc R . .
H12B H 0.4428 0.1001 0.1510 0.144 Uiso 1 1 calc R . .
H12C H 0.4892 0.1289 0.0358 0.144 Uiso 1 1 calc R . .
C13A C 0.2914(6) 0.0086(5) 0.3527(12) 0.100(4) Uani 0.573(11) 1 d PDU A 1
H13A H 0.3213 0.0380 0.3884 0.150 Uiso 0.573(11) 1 calc PR A 1
H13B H 0.3190 -0.0048 0.2758 0.150 Uiso 0.573(11) 1 calc PR A 1
H13C H 0.2875 -0.0189 0.4182 0.150 Uiso 0.573(11) 1 calc PR A 1
C14A C 0.1557(7) -0.0206(4) 0.2651(13) 0.087(4) Uani 0.427(11) 1 d PDU A 1
H14A H 0.1679 -0.0508 0.3196 0.131 Uiso 0.427(11) 1 calc PR A 1
H14B H 0.1699 -0.0283 0.1748 0.131 Uiso 0.427(11) 1 calc PR A 1
H14C H 0.0986 -0.0128 0.2705 0.131 Uiso 0.427(11) 1 calc PR A 1
C15A C 0.1642(8) 0.0515(4) 0.4361(10) 0.094(4) Uani 0.573(11) 1 d PDU A 1
H15A H 0.2006 0.0769 0.4755 0.141 Uiso 0.573(11) 1 calc PR A 1
H15B H 0.1523 0.0240 0.4990 0.141 Uiso 0.573(11) 1 calc PR A 1
H15C H 0.1146 0.0689 0.4108 0.141 Uiso 0.573(11) 1 calc PR A 1
C13B C 0.2832(8) 0.0293(5) 0.3999(13) 0.100(4) Uani 0.427(11) 1 d PD A 2
H13D H 0.2839 0.0618 0.4499 0.150 Uiso 0.427(11) 1 calc PR A 2
H13E H 0.3303 0.0279 0.3435 0.150 Uiso 0.427(11) 1 calc PR A 2
H13F H 0.2839 -0.0004 0.4595 0.150 Uiso 0.427(11) 1 calc PR A 2
C14B C 0.1978(8) -0.0285(4) 0.2522(12) 0.087(4) Uani 0.573(11) 1 d PD A 2
H14D H 0.2011 -0.0547 0.3211 0.131 Uiso 0.573(11) 1 calc PR A 2
H14E H 0.2415 -0.0337 0.1903 0.131 Uiso 0.573(11) 1 calc PR A 2
H14F H 0.1466 -0.0318 0.2070 0.131 Uiso 0.573(11) 1 calc PR A 2
C15B C 0.1309(8) 0.0380(5) 0.4024(13) 0.094(4) Uani 0.427(11) 1 d PD A 2
H15D H 0.1421 0.0255 0.4904 0.141 Uiso 0.427(11) 1 calc PR A 2
H15E H 0.0841 0.0198 0.3678 0.141 Uiso 0.427(11) 1 calc PR A 2
H15F H 0.1202 0.0754 0.4048 0.141 Uiso 0.427(11) 1 calc PR A 2
C16 C 0.0083(5) 0.0828(3) -0.0440(10) 0.105(3) Uani 1 1 d DU . .
H16A H -0.0098 0.0812 0.0464 0.157 Uiso 1 1 calc R . .
H16B H 0.0347 0.0501 -0.0671 0.157 Uiso 1 1 calc R . .
H16C H -0.0377 0.0883 -0.1011 0.157 Uiso 1 1 calc R . .
C17 C 0.0935(5) 0.1295(4) -0.2044(8) 0.092(3) Uani 1 1 d DU . .
H17A H 0.1312 0.1580 -0.2197 0.139 Uiso 1 1 calc R . .
H17B H 0.0461 0.1346 -0.2588 0.139 Uiso 1 1 calc R . .
H17C H 0.1188 0.0963 -0.2265 0.139 Uiso 1 1 calc R . .
C18 C 0.0180(4) 0.1789(3) -0.0307(10) 0.088(2) Uani 1 1 d DU . .
H18A H 0.0418 0.2090 -0.0745 0.132 Uiso 1 1 calc R . .
H18B H 0.0170 0.1851 0.0632 0.132 Uiso 1 1 calc R . .
H18C H -0.0366 0.1738 -0.0623 0.132 Uiso 1 1 calc R . .

loop_
_atom_site_aniso_label
_atom_site_aniso_U_11
_atom_site_aniso_U_22
_atom_site_aniso_U_33
_atom_site_aniso_U_23
_atom_site_aniso_U_13
_atom_site_aniso_U_12
As1 0.0633(5) 0.0432(4) 0.0613(4) 0.0043(4) 0.0043(4) 0.0056(4)
Cl1 0.0857(15) 0.0666(12) 0.132(2) -0.0239(13) -0.0190(14) -0.0038(12)
Cl2 0.0999(16) 0.0568(10) 0.0767(13) 0.0168(9) -0.0040(12) 0.0154(10)
N1 0.057(3) 0.039(3) 0.051(3) 0.009(2) -0.003(3) 0.000(2)
C1 0.050(4) 0.041(3) 0.043(3) -0.005(3) 0.006(3) 0.004(3)
C2 0.050(4) 0.034(3) 0.055(4) -0.001(3) -0.003(3) 0.004(3)
C3 0.061(5) 0.054(4) 0.065(5) 0.000(4) -0.009(4) 0.010(4)
C4 0.072(5) 0.041(4) 0.056(4) 0.003(3) 0.000(4) 0.002(4)
C5 0.051(4) 0.043(4) 0.068(5) -0.003(3) 0.009(4) -0.002(3)
C6 0.040(3) 0.033(3) 0.071(4) 0.000(3) -0.003(3) -0.004(3)
C7 0.049(4) 0.051(4) 0.079(5) -0.003(4) -0.004(4) 0.003(3)
C8 0.100(5) 0.047(4) 0.076(5) 0.022(4) 0.000(4) 0.009(4)
C9 0.051(4) 0.064(4) 0.088(5) 0.005(4) -0.016(4) 0.000(3)
C10 0.046(4) 0.084(5) 0.098(6) 0.004(5) 0.002(4) -0.007(4)
C11 0.074(5) 0.075(5) 0.097(6) -0.007(5) -0.010(5) -0.017(4)
C12 0.057(5) 0.082(5) 0.148(8) 0.002(6) 0.008(5) 0.008(4)
C13A 0.129(7) 0.073(8) 0.098(8) 0.037(6) 0.001(7) 0.022(7)
C14A 0.118(9) 0.053(5) 0.090(6) 0.018(5) 0.011(7) 0.006(7)
C15A 0.126(9) 0.077(7) 0.079(7) 0.020(6) 0.009(7) 0.013(7)
C13B 0.129(7) 0.073(8) 0.098(8) 0.037(6) 0.001(7) 0.022(7)
C14B 0.118(9) 0.053(5) 0.090(6) 0.018(5) 0.011(7) 0.006(7)
C15B 0.126(9) 0.077(7) 0.079(7) 0.020(6) 0.009(7) 0.013(7)
C16 0.076(5) 0.091(6) 0.147(8) 0.015(6) -0.048(6) -0.032(4)
C17 0.079(6) 0.113(6) 0.085(6) -0.004(5) -0.025(5) 0.003(5)
C18 0.052(4) 0.086(5) 0.126(7) 0.008(5) -0.005(5) 0.014(4)

loop_
_atom_type_symbol
_atom_type_description
_atom_type_scat_dispersion_real
_atom_type_scat_dispersion_imag
_atom_type_scat_source
C C 0.0181 0.0091 'International Tables Vol C Tables 4.2.6.8 and 6.1.1.4'
H H 0.0000 0.0000 'International Tables Vol C Tables 4.2.6.8 and 6.1.1.4'
N N 0.0311 0.0180 'International Tables Vol C Tables 4.2.6.8 and 6.1.1.4'
As As -0.9300 1.0051 'International Tables Vol C Tables 4.2.6.8 and 6.1.1.4'
Cl Cl 0.3639 0.7018 'International Tables Vol C Tables 4.2.6.8 and 6.1.1.4'

loop_
_geom_angle_atom_site_label_1
_geom_angle_atom_site_label_2
_geom_angle_atom_site_label_3
_geom_angle
_geom_angle_site_symmetry_1
_geom_angle_site_symmetry_3
_geom_angle_publ_flag
N1 As1 Cl2 96.12(17) . . ?
N1 As1 Cl1 107.62(17) . . ?
Cl2 As1 Cl1 94.02(9) . . ?
C1 N1 As1 119.9(4) . . ?
C1 N1 H1 120.1 . . ?
As1 N1 H1 120.1 . . ?
C2 C1 C6 121.0(5) . . ?
C2 C1 N1 120.9(5) . . ?
C6 C1 N1 117.9(5) . . ?
C3 C2 C1 116.6(6) . . ?
C3 C2 C7 115.3(5) . . ?
C1 C2 C7 128.0(5) . . ?
C4 C3 C2 124.9(6) . . ?
C4 C3 H3 117.5 . . ?
C2 C3 H3 117.5 . . ?
C3 C4 C5 115.5(5) . . ?
C3 C4 C8 122.6(5) . . ?
C5 C4 C8 121.9(5) . . ?
C6 C5 C4 123.7(6) . . ?
C6 C5 H5 118.1 . . ?
C4 C5 H5 118.1 . . ?
C5 C6 C1 117.2(5) . . ?
C5 C6 C9 119.0(5) . . ?
C1 C6 C9 123.5(5) . . ?
C10 C7 C11 109.2(6) . . ?
C10 C7 C12 105.5(6) . . ?
C11 C7 C12 108.4(6) . . ?
C10 C7 C2 115.6(5) . . ?
C11 C7 C2 108.3(6) . . ?
C12 C7 C2 109.6(5) . . ?
C14A C8 C4 110.1(6) . . ?
C4 C8 C15B 110.3(6) . . ?
C14A C8 C15A 110.3(6) . . ?
C4 C8 C15A 109.4(5) . . ?
C4 C8 C14B 110.1(6) . . ?
C15B C8 C14B 110.0(6) . . ?
C14A C8 C13A 109.0(6) . . ?
C4 C8 C13A 109.9(6) . . ?
C15A C8 C13A 108.0(6) . . ?
C4 C8 C13B 109.5(6) . . ?
C15B C8 C13B 108.6(6) . . ?
C14B C8 C13B 108.4(6) . . ?
C17 C9 C18 109.1(7) . . ?
C17 C9 C16 106.4(7) . . ?
C18 C9 C16 104.3(6) . . ?
C17 C9 C6 111.9(6) . . ?
C18 C9 C6 113.3(6) . . ?
C16 C9 C6 111.4(6) . . ?
C7 C10 H10A 109.5 . . ?
C7 C10 H10B 109.5 . . ?
H10A C10 H10B 109.5 . . ?
C7 C10 H10C 109.5 . . ?
H10A C10 H10C 109.5 . . ?
H10B C10 H10C 109.5 . . ?
C7 C11 H11A 109.5 . . ?
C7 C11 H11B 109.5 . . ?
H11A C11 H11B 109.5 . . ?
C7 C11 H11C 109.5 . . ?
H11A C11 H11C 109.5 . . ?
H11B C11 H11C 109.5 . . ?
C7 C12 H12A 109.5 . . ?
C7 C12 H12B 109.5 . . ?
H12A C12 H12B 109.5 . . ?
C7 C12 H12C 109.5 . . ?
H12A C12 H12C 109.5 . . ?
H12B C12 H12C 109.5 . . ?
C8 C13A H13A 109.5 . . ?
C8 C13A H13B 109.5 . . ?
C8 C13A H13C 109.5 . . ?
C8 C14A H14A 109.5 . . ?
C8 C14A H14B 109.5 . . ?
C8 C14A H14C 109.5 . . ?
C8 C15A H15A 109.5 . . ?
C8 C15A H15B 109.5 . . ?
H15A C15A H15B 109.5 . . ?
C8 C15A H15C 109.5 . . ?
H15A C15A H15C 109.5 . . ?
H15B C15A H15C 109.5 . . ?
C8 C13B H13D 109.5 . . ?
C8 C13B H13E 109.5 . . ?
H13D C13B H13E 109.5 . . ?
C8 C13B H13F 109.5 . . ?
H13D C13B H13F 109.5 . . ?
H13E C13B H13F 109.5 . . ?
C8 C14B H14D 109.5 . . ?
C8 C14B H14E 109.5 . . ?
H14D C14B H14E 109.5 . . ?
C8 C14B H14F 109.5 . . ?
H14D C14B H14F 109.5 . . ?
H14E C14B H14F 109.5 . . ?
C8 C15B H15D 109.5 . . ?
C8 C15B H15E 109.5 . . ?
H15D C15B H15E 109.5 . . ?
C8 C15B H15F 109.5 . . ?
H15D C15B H15F 109.5 . . ?
H15E C15B H15F 109.5 . . ?
C9 C16 H16A 109.5 . . ?
C9 C16 H16B 109.5 . . ?
H16A C16 H16B 109.5 . . ?
C9 C16 H16C 109.5 . . ?
H16A C16 H16C 109.5 . . ?
H16B C16 H16C 109.5 . . ?
C9 C17 H17A 109.5 . . ?
C9 C17 H17B 109.5 . . ?
H17A C17 H17B 109.5 . . ?
C9 C17 H17C 109.5 . . ?
H17A C17 H17C 109.5 . . ?
H17B C17 H17C 109.5 . . ?
C9 C18 H18A 109.5 . . ?
C9 C18 H18B 109.5 . . ?
H18A C18 H18B 109.5 . . ?
C9 C18 H18C 109.5 . . ?
H18A C18 H18C 109.5 . . ?
H18B C18 H18C 109.5 . . ?

loop_
_geom_bond_atom_site_label_1
_geom_bond_atom_site_label_2
_geom_bond_distance
_geom_bond_site_symmetry_2
_geom_bond_publ_flag
As1 N1 1.788(5) . ?
As1 Cl2 2.175(2) . ?
As1 Cl1 2.236(2) . ?
N1 C1 1.435(7) . ?
N1 H1 0.8600 . ?
C1 C2 1.402(6) . ?
C1 C6 1.413(6) . ?
C2 C3 1.388(7) . ?
C2 C7 1.550(8) . ?
C3 C4 1.377(7) . ?
C3 H3 0.9300 . ?
C4 C5 1.398(7) . ?
C4 C8 1.529(8) . ?
C5 C6 1.383(7) . ?
C5 H5 0.9300 . ?
C6 C9 1.546(8) . ?
C7 C10 1.530(9) . ?
C7 C11 1.535(8) . ?
C7 C12 1.539(8) . ?
C8 C14A 1.525(10) . ?
C8 C15B 1.531(11) . ?
C8 C15A 1.533(10) . ?
C8 C14B 1.534(10) . ?
C8 C13A 1.552(10) . ?
C8 C13B 1.560(11) . ?
C9 C17 1.509(9) . ?
C9 C18 1.535(8) . ?
C9 C16 1.541(8) . ?
C10 H10A 0.9600 . ?
C10 H10B 0.9600 . ?
C10 H10C 0.9600 . ?
C11 H11A 0.9600 . ?
C11 H11B 0.9600 . ?
C11 H11C 0.9600 . ?
C12 H12A 0.9600 . ?
C12 H12B 0.9600 . ?
C12 H12C 0.9600 . ?
C13A H13A 0.9600 . ?
C13A H13B 0.9600 . ?
C13A H13C 0.9600 . ?
C14A H14A 0.9600 . ?
C14A H14B 0.9600 . ?
C14A H14C 0.9600 . ?
C15A H15A 0.9600 . ?
C15A H15B 0.9600 . ?
C15A H15C 0.9600 . ?
C13B H13D 0.9600 . ?
C13B H13E 0.9600 . ?
C13B H13F 0.9600 . ?
C14B H14D 0.9600 . ?
C14B H14E 0.9600 . ?
C14B H14F 0.9600 . ?
C15B H15D 0.9600 . ?
C15B H15E 0.9600 . ?
C15B H15F 0.9600 . ?
C16 H16A 0.9600 . ?
C16 H16B 0.9600 . ?
C16 H16C 0.9600 . ?
C17 H17A 0.9600 . ?
C17 H17B 0.9600 . ?
C17 H17C 0.9600 . ?
C18 H18A 0.9600 . ?
C18 H18B 0.9600 . ?
C18 H18C 0.9600 . ?

loop_
_geom_torsion_atom_site_label_1
_geom_torsion_atom_site_label_2
_geom_torsion_atom_site_label_3
_geom_torsion_atom_site_label_4
_geom_torsion
_geom_torsion_site_symmetry_1
_geom_torsion_site_symmetry_2
_geom_torsion_site_symmetry_3
_geom_torsion_site_symmetry_4
_geom_torsion_publ_flag
Cl2 As1 N1 C1 -160.8(4) . . . . ?
Cl1 As1 N1 C1 103.0(4) . . . . ?
As1 N1 C1 C2 -97.9(6) . . . . ?
As1 N1 C1 C6 78.2(6) . . . . ?
C6 C1 C2 C3 -10.3(9) . . . . ?
N1 C1 C2 C3 165.7(5) . . . . ?
C6 C1 C2 C7 172.8(6) . . . . ?
N1 C1 C2 C7 -11.2(10) . . . . ?
C1 C2 C3 C4 3.2(10) . . . . ?
C7 C2 C3 C4 -179.4(6) . . . . ?
C2 C3 C4 C5 3.1(10) . . . . ?
C2 C3 C4 C8 -175.9(6) . . . . ?
C3 C4 C5 C6 -2.7(9) . . . . ?
C8 C4 C5 C6 176.3(6) . . . . ?
C4 C5 C6 C1 -3.9(10) . . . . ?
C4 C5 C6 C9 170.8(6) . . . . ?
C2 C1 C6 C5 10.7(9) . . . . ?
N1 C1 C6 C5 -165.5(6) . . . . ?
C2 C1 C6 C9 -163.8(6) . . . . ?
N1 C1 C6 C9 20.1(9) . . . . ?
C3 C2 C7 C10 162.6(6) . . . . ?
C1 C2 C7 C10 -20.4(9) . . . . ?
C3 C2 C7 C11 -74.5(7) . . . . ?
C1 C2 C7 C11 102.5(8) . . . . ?
C3 C2 C7 C12 43.6(8) . . . . ?
C1 C2 C7 C12 -139.4(7) . . . . ?
C3 C4 C8 C14A -137.1(8) . . . . ?
C5 C4 C8 C14A 43.9(9) . . . . ?
C3 C4 C8 C15B 130.8(8) . . . . ?
C5 C4 C8 C15B -48.2(9) . . . . ?
C3 C4 C8 C15A 101.5(8) . . . . ?
C5 C4 C8 C15A -77.5(8) . . . . ?
C3 C4 C8 C14B -107.7(8) . . . . ?
C5 C4 C8 C14B 73.3(8) . . . . ?
C3 C4 C8 C13A -17.0(9) . . . . ?
C5 C4 C8 C13A 164.1(7) . . . . ?
C3 C4 C8 C13B 11.4(9) . . . . ?
C5 C4 C8 C13B -167.5(7) . . . . ?
C5 C6 C9 C17 -127.5(7) . . . . ?
C1 C6 C9 C17 46.8(9) . . . . ?
C5 C6 C9 C18 108.7(7) . . . . ?
C1 C6 C9 C18 -77.0(8) . . . . ?
C5 C6 C9 C16 -8.6(9) . . . . ?
C1 C6 C9 C16 165.8(7) . . . . ?
